data_4305601
loop_
_publ_author_name
'Rosalice M. Silva'
'Chengeto Gwengo'
'Sergey V. Lindeman'
'Mark D. Smith'
'Gary J. Long'
'Fernande Grandjean'
'James R. Gardinier'

_publ_section_title
;
A Second-Generation Janus Scorpionate Ligand: Controlling Coordination
Modes in Iron(II) Complexes by Steric Modulation
;
_journal_name_full 'Inorganic Chemistry'
_journal_page_first 7233
_journal_page_last 7242
_journal_paper_doi 10.1021/ic8005794
_journal_volume 47
_journal_year 2008
_chemical_formula_sum 'C10.5 H16 B K N6 O1.5 S6'
_chemical_formula_weight 492.56
_chemical_name_systematic
; 
 ? 
;
_space_group_IT_number 2
_symmetry_cell_setting triclinic
_symmetry_space_group_name_Hall '-P 1'
_symmetry_space_group_name_H-M 'P -1'
_atom_sites_solution_hydrogens difmap
_atom_sites_solution_primary direct
_atom_sites_solution_secondary difmap
_audit_creation_method SHELXL-97
_cell_angle_alpha 65.4420(10)
_cell_angle_beta 81.1870(10)
_cell_angle_gamma 87.5990(10)
_cell_formula_units_Z 4
_cell_length_a 8.13750(10)
_cell_length_b 15.78230(10)
_cell_length_c 17.8552(2)
_cell_measurement_reflns_used 7919
_cell_measurement_temperature 100(2)
_cell_measurement_theta_max 67
_cell_measurement_theta_min 3
_cell_volume 2060.45(4)
_computing_cell_refinement 'SAINT v7.23A (Bruker, 2005)'
_computing_data_collection 'APEX2 v2.0-2 (Bruker, 2005)'
_computing_data_reduction 'SADABS-2004/1 (Bruker, 2005)'
_computing_molecular_graphics 'XP v5.1 (Bruker, 1998)'
_computing_publication_material 'XCIF v6.12 (Bruker, 2001)'
_computing_structure_refinement 'SHELXL-97 v.97-2 (Sheldrick, 1993-1997)'
_computing_structure_solution 'XS/SHELXTL v6.12 (Bruker, 2001)'
_diffrn_ambient_temperature 100(2)
_diffrn_measured_fraction_theta_full 0.975
_diffrn_measured_fraction_theta_max 0.925
_diffrn_measurement_device_type 'Bruker APEX2 CCD detector'
_diffrn_measurement_method '\w scans'
_diffrn_radiation_monochromator graphite
_diffrn_radiation_source 'fine-focus sealed tube'
_diffrn_radiation_type CuK\a
_diffrn_radiation_wavelength 1.54178
_diffrn_reflns_av_R_equivalents 0.0226
_diffrn_reflns_av_sigmaI/netI 0.0245
_diffrn_reflns_limit_h_max 9
_diffrn_reflns_limit_h_min -9
_diffrn_reflns_limit_k_max 18
_diffrn_reflns_limit_k_min -16
_diffrn_reflns_limit_l_max 20
_diffrn_reflns_limit_l_min 0
_diffrn_reflns_number 17370
_diffrn_reflns_theta_full 67.33
_diffrn_reflns_theta_max 67.33
_diffrn_reflns_theta_min 2.75
_exptl_absorpt_coefficient_mu 8.097
_exptl_absorpt_correction_T_max 0.4433
_exptl_absorpt_correction_T_min 0.1444
_exptl_absorpt_correction_type numerical
_exptl_absorpt_process_details
;
 Numerical absorption correction based on the actual
 shape of crystal followed by:
 SADABS. Program for empirical absorption correction of
 area-detector data. University of Goetingen. Germany. 
 Sheldrick, G. M. 1996
;
_exptl_crystal_colour colorless
_exptl_crystal_density_diffrn 1.588
_exptl_crystal_density_method 'not measured'
_exptl_crystal_description block
_exptl_crystal_F_000 1012
_exptl_crystal_size_max 0.39
_exptl_crystal_size_mid 0.27
_exptl_crystal_size_min 0.12
_refine_diff_density_max 0.356
_refine_diff_density_min -0.255
_refine_diff_density_rms 0.054
_refine_ls_extinction_coef 0.00034(5)
_refine_ls_extinction_expression Fc^*^=kFc[1+0.001xFc^2^\l^3^/sin(2\q)]^-1/4^
_refine_ls_extinction_method SHELXL
_refine_ls_goodness_of_fit_ref 0.993
_refine_ls_hydrogen_treatment mixed
_refine_ls_matrix_type full
_refine_ls_number_parameters 602
_refine_ls_number_reflns 6845
_refine_ls_number_restraints 0
_refine_ls_restrained_S_all 0.993
_refine_ls_R_factor_all 0.0305
_refine_ls_R_factor_gt 0.0264
_refine_ls_shift/su_max 0.001
_refine_ls_shift/su_mean 0.000
_refine_ls_structure_factor_coef Fsqd
_refine_ls_weighting_details 'calc w=1/[\s^2^(Fo^2^)+(0.0312P)^2^+1.4901P] where P=(Fo^2^+2Fc^2^)/3'
_refine_ls_weighting_scheme calc
_refine_ls_wR_factor_gt 0.0611
_refine_ls_wR_factor_ref 0.0627
_reflns_number_gt 6201
_reflns_number_total 6845
_reflns_threshold_expression >2sigma(I)
_cod_data_source_file ic8005794-file003_3.cif
_cod_data_source_block 2-1.5MeOH
_cod_original_formula_sum 'C10.50 H16 B K N6 O1.50 S6'
_cod_database_code 4305601

loop_
_symmetry_equiv_pos_as_xyz
'x, y, z'
'-x, -y, -z'

loop_
_atom_site_label
_atom_site_type_symbol
_atom_site_fract_x
_atom_site_fract_y
_atom_site_fract_z
_atom_site_U_iso_or_equiv
_atom_site_adp_type
_atom_site_occupancy
_atom_site_symmetry_multiplicity
_atom_site_calc_flag
_atom_site_refinement_flags
_atom_site_disorder_assembly
_atom_site_disorder_group
K1 K 0.92650(5) -0.68543(3) 0.30811(3) 0.01893(11) Uani 1 1 d . . .
S1 S 1.67436(6) -0.50876(4) 0.25474(3) 0.02040(12) Uani 1 1 d . . .
S2 S 1.35565(6) -0.48156(4) 0.34898(3) 0.01858(12) Uani 1 1 d . . .
S3 S 1.61880(7) -0.84128(4) 0.40327(3) 0.01930(12) Uani 1 1 d . . .
S4 S 1.32235(7) -0.95066(4) 0.40720(3) 0.01804(12) Uani 1 1 d . . .
S5 S 1.57922(6) -0.69651(4) 0.08415(3) 0.01578(11) Uani 1 1 d . . .
S6 S 1.30982(6) -0.55954(3) 0.02999(3) 0.01505(11) Uani 1 1 d . . .
N1 N 1.3904(2) -0.61792(11) 0.31033(10) 0.0129(3) Uani 1 1 d . . .
N2 N 1.2289(2) -0.62761(12) 0.35220(10) 0.0142(4) Uani 1 1 d . . .
N3 N 1.3632(2) -0.77913(12) 0.31363(10) 0.0126(3) Uani 1 1 d . . .
N4 N 1.2093(2) -0.80278(12) 0.30212(10) 0.0151(4) Uani 1 1 d . . .
N5 N 1.3594(2) -0.63252(11) 0.17943(10) 0.0130(4) Uani 1 1 d . . .
N6 N 1.2237(2) -0.57624(12) 0.17850(10) 0.0149(4) Uani 1 1 d . . .
B1 B 1.4377(3) -0.67937(16) 0.26154(14) 0.0132(5) Uani 1 1 d . . .
C1 C 1.4795(3) -0.54412(14) 0.30223(12) 0.0148(4) Uani 1 1 d . . .
C2 C 1.1935(3) -0.56088(14) 0.37503(12) 0.0156(4) Uani 1 1 d . . .
C3 C 1.0258(3) -0.55055(18) 0.41755(15) 0.0222(5) Uani 1 1 d . . .
C4 C 1.4409(3) -0.84784(14) 0.36978(12) 0.0150(4) Uani 1 1 d . . .
C5 C 1.1738(3) -0.89027(14) 0.34643(12) 0.0158(4) Uani 1 1 d . . .
C6 C 1.0168(3) -0.93566(17) 0.34645(15) 0.0218(5) Uani 1 1 d . . .
C7 C 1.4215(2) -0.63467(13) 0.10619(12) 0.0127(4) Uani 1 1 d . . .
C8 C 1.1842(2) -0.53390(14) 0.10492(12) 0.0148(4) Uani 1 1 d . . .
C9 C 1.0412(3) -0.46983(17) 0.08697(15) 0.0213(5) Uani 1 1 d . . .
H1B H 1.568(3) -0.6821(15) 0.2469(13) 0.016(6) Uiso 1 1 d . . .
H3A H 1.023(4) -0.498(2) 0.4298(19) 0.055(9) Uiso 1 1 d . . .
H3B H 0.951(4) -0.532(2) 0.380(2) 0.067(11) Uiso 1 1 d . . .
H3C H 0.985(4) -0.603(3) 0.463(2) 0.064(11) Uiso 1 1 d . . .
H6A H 0.949(3) -0.9594(19) 0.4006(18) 0.036(7) Uiso 1 1 d . . .
H6B H 1.038(3) -0.987(2) 0.3331(17) 0.036(8) Uiso 1 1 d . . .
H6C H 0.953(4) -0.895(2) 0.310(2) 0.050(9) Uiso 1 1 d . . .
H9A H 0.943(3) -0.5042(18) 0.0883(16) 0.030(7) Uiso 1 1 d . . .
H9B H 1.016(3) -0.4445(18) 0.1270(17) 0.030(7) Uiso 1 1 d . . .
H9C H 1.065(3) -0.4241(19) 0.0341(18) 0.034(7) Uiso 1 1 d . . .
O1S O 0.9054(2) -0.70442(14) 0.16839(12) 0.0324(4) Uani 1 1 d . . .
C1S C 1.0055(3) -0.75284(17) 0.12775(15) 0.0229(5) Uani 1 1 d . . .
H1S H 0.818(4) -0.700(2) 0.1560(19) 0.044(10) Uiso 1 1 d . . .
H1SA H 1.117(3) -0.7507(18) 0.1378(16) 0.030(7) Uiso 1 1 d . . .
H1SB H 0.973(3) -0.819(2) 0.1486(17) 0.040(8) Uiso 1 1 d . . .
H1SC H 1.005(4) -0.728(2) 0.069(2) 0.051(9) Uiso 1 1 d . . .
K2 K 1.23438(5) -0.84056(3) 0.78497(3) 0.01722(11) Uani 1 1 d . . .
S11 S 0.88167(6) -0.79744(4) 0.53645(3) 0.01913(12) Uani 1 1 d . . .
S12 S 0.59031(6) -0.67145(4) 0.50227(3) 0.01654(12) Uani 1 1 d . . .
S13 S 0.92690(6) -0.99157(4) 0.85560(3) 0.01811(12) Uani 1 1 d . A .
S14 S 0.63915(6) -1.09234(3) 0.83921(3) 0.01608(12) Uani 1 1 d . A .
S15 S 0.97925(6) -0.67232(4) 0.76252(3) 0.02007(12) Uani 1 1 d . A .
S16 S 0.66866(7) -0.67645(4) 0.87582(3) 0.02041(12) Uani 1 1 d . A .
N11 N 0.6570(2) -0.75931(11) 0.64838(10) 0.0128(3) Uani 1 1 d . . .
N12 N 0.5102(2) -0.71465(11) 0.65743(10) 0.0140(4) Uani 1 1 d . . .
N13 N 0.6739(2) -0.91757(11) 0.76609(10) 0.0124(3) Uani 1 1 d . . .
N14 N 0.5249(2) -0.93720(12) 0.74738(10) 0.0148(4) Uani 1 1 d . . .
N15 N 0.6896(2) -0.77112(11) 0.79078(10) 0.0128(3) Uani 1 1 d . . .
N16 N 0.5289(2) -0.78889(12) 0.83485(10) 0.0139(4) Uani 1 1 d . . .
B2 B 0.7405(3) -0.81475(16) 0.72719(14) 0.0138(5) Uani 1 1 d . . .
C11 C 0.7167(2) -0.74781(14) 0.56992(12) 0.0141(4) Uani 1 1 d . . .
C12 C 0.4616(2) -0.66567(14) 0.58700(12) 0.0144(4) Uani 1 1 d . . .
C13 C 0.3075(3) -0.61053(17) 0.58057(15) 0.0219(5) Uani 1 1 d . . .
C14 C 0.7516(3) -0.99085(14) 0.81629(12) 0.0143(4) Uani 1 1 d . . .
C15 C 0.4913(3) -1.02548(14) 0.78081(12) 0.0147(4) Uani 1 1 d . . .
C16 C 0.3371(3) -1.06559(17) 0.77159(16) 0.0207(5) Uani 1 1 d . A .
C17 C 0.7834(3) -0.71236(14) 0.80428(12) 0.0158(4) Uani 1 1 d . . .
C18 C 0.5002(3) -0.74352(15) 0.88093(12) 0.0162(4) Uani 1 1 d . . .
C19 C 0.3362(3) -0.74567(18) 0.93240(14) 0.0217(5) Uani 1 1 d . A .
H2B H 0.878(3) -0.8098(15) 0.7109(13) 0.012(5) Uiso 1 1 d . . .
H13A H 0.222(4) -0.642(2) 0.5706(18) 0.043(8) Uiso 1 1 d . . .
H13B H 0.330(3) -0.551(2) 0.5363(18) 0.038(8) Uiso 1 1 d . . .
H13C H 0.269(3) -0.6047(19) 0.6291(18) 0.037(8) Uiso 1 1 d . . .
H16A H 0.264(4) -1.088(2) 0.823(2) 0.054(9) Uiso 1 1 d . . .
H16B H 0.283(4) -1.022(2) 0.734(2) 0.050(9) Uiso 1 1 d . . .
H16C H 0.359(4) -1.114(2) 0.7588(19) 0.052(9) Uiso 1 1 d . . .
H19A H 0.354(3) -0.7426(17) 0.9848(16) 0.024(6) Uiso 1 1 d . . .
H19B H 0.274(3) -0.798(2) 0.9447(16) 0.033(7) Uiso 1 1 d . . .
H19C H 0.271(4) -0.695(2) 0.9016(18) 0.042(8) Uiso 1 1 d . . .
O2S O 1.1940(2) -0.84717(12) 0.64143(10) 0.0246(4) Uani 1 1 d . A .
C2S C 1.2974(3) -0.86104(18) 0.57597(15) 0.0230(5) Uani 1 1 d . . .
H2S H 1.113(4) -0.8345(19) 0.6308(17) 0.028(9) Uiso 1 1 d . . .
H2SA H 1.278(3) -0.9176(19) 0.5743(15) 0.026(7) Uiso 1 1 d . . .
H2SB H 1.295(3) -0.8101(18) 0.5211(16) 0.023(6) Uiso 1 1 d . . .
H2SC H 1.409(4) -0.8667(18) 0.5876(16) 0.030(7) Uiso 1 1 d . . .
O3SA O 1.228(2) -0.9649(12) 0.9553(11) 0.027(2) Uani 0.50 1 d P A 1
H3SA H 1.1308 -0.9752 0.9954 0.033 Uiso 0.50 1 calc PR A 1
C3SA C 1.3750(7) -1.0093(4) 0.9758(3) 0.0370(13) Uani 0.50 1 d P A 1
H3S1 H 1.3636 -1.0750 0.9864 0.056 Uiso 0.50 1 calc PR A 1
H3S2 H 1.4007 -1.0047 1.0258 0.056 Uiso 0.50 1 calc PR A 1
H3S3 H 1.4652 -0.9795 0.9296 0.056 Uiso 0.50 1 calc PR A 1
O3SB O 1.223(2) -0.9848(12) 0.9479(12) 0.034(2) Uani 0.50 1 d P A 2
H3SB H 1.2073 -0.9601 0.9887 0.041 Uiso 0.50 1 calc PR A 2
C3SB C 1.2346(7) -1.0864(4) 0.9868(3) 0.0321(12) Uani 0.50 1 d P A 2
H3S4 H 1.1389 -1.1149 0.9779 0.048 Uiso 0.50 1 calc PR A 2
H3S5 H 1.2351 -1.1073 1.0467 0.048 Uiso 0.50 1 calc PR A 2
H3S6 H 1.3375 -1.1051 0.9619 0.048 Uiso 0.50 1 calc PR A 2

loop_
_atom_site_aniso_label
_atom_site_aniso_U_11
_atom_site_aniso_U_22
_atom_site_aniso_U_33
_atom_site_aniso_U_23
_atom_site_aniso_U_13
_atom_site_aniso_U_12
K1 0.0133(2) 0.0209(2) 0.0250(2) -0.01192(19) -0.00333(18) 0.00204(18)
S1 0.0125(3) 0.0181(3) 0.0276(3) -0.0074(2) 0.0004(2) -0.0022(2)
S2 0.0163(3) 0.0170(3) 0.0255(3) -0.0122(2) -0.0014(2) -0.0005(2)
S3 0.0166(3) 0.0215(3) 0.0182(3) -0.0053(2) -0.0078(2) 0.0029(2)
S4 0.0200(3) 0.0135(3) 0.0177(2) -0.0032(2) -0.0042(2) 0.0014(2)
S5 0.0151(3) 0.0178(3) 0.0165(2) -0.0092(2) -0.0031(2) 0.0042(2)
S6 0.0139(3) 0.0166(3) 0.0126(2) -0.00390(19) -0.00297(19) 0.0018(2)
N1 0.0102(9) 0.0141(9) 0.0120(8) -0.0033(7) -0.0011(7) 0.0000(7)
N2 0.0111(9) 0.0185(9) 0.0132(8) -0.0070(7) -0.0007(7) 0.0001(7)
N3 0.0103(9) 0.0149(9) 0.0139(8) -0.0068(7) -0.0035(7) 0.0027(7)
N4 0.0121(9) 0.0159(9) 0.0179(9) -0.0075(7) -0.0031(7) 0.0002(7)
N5 0.0109(9) 0.0125(9) 0.0152(8) -0.0053(7) -0.0021(7) 0.0013(7)
N6 0.0124(9) 0.0148(9) 0.0177(9) -0.0071(7) -0.0026(7) 0.0038(7)
B1 0.0112(12) 0.0148(12) 0.0139(11) -0.0060(9) -0.0030(9) 0.0020(9)
C1 0.0142(11) 0.0155(11) 0.0143(10) -0.0052(8) -0.0043(8) 0.0025(8)
C2 0.0166(11) 0.0165(11) 0.0148(10) -0.0069(8) -0.0041(8) 0.0008(8)
C3 0.0181(12) 0.0265(13) 0.0248(12) -0.0148(11) 0.0010(10) 0.0010(10)
C4 0.0165(11) 0.0164(11) 0.0126(9) -0.0074(8) 0.0001(8) 0.0027(8)
C5 0.0156(11) 0.0169(11) 0.0155(10) -0.0080(9) -0.0008(8) 0.0026(8)
C6 0.0194(12) 0.0175(12) 0.0273(12) -0.0083(10) -0.0021(10) -0.0030(10)
C7 0.0120(10) 0.0107(10) 0.0145(10) -0.0039(8) -0.0018(8) -0.0031(8)
C8 0.0122(10) 0.0139(10) 0.0177(10) -0.0058(8) -0.0018(8) -0.0013(8)
C9 0.0165(12) 0.0237(13) 0.0223(12) -0.0079(10) -0.0056(9) 0.0077(10)
O1S 0.0163(9) 0.0506(12) 0.0500(11) -0.0384(10) -0.0129(8) 0.0094(8)
C1S 0.0185(13) 0.0211(13) 0.0291(13) -0.0108(10) -0.0032(10) 0.0034(10)
K2 0.0133(2) 0.0215(2) 0.0179(2) -0.00943(19) -0.00162(17) -0.00062(18)
S11 0.0164(3) 0.0267(3) 0.0167(2) -0.0115(2) -0.0038(2) 0.0080(2)
S12 0.0146(3) 0.0195(3) 0.0128(2) -0.0044(2) -0.00193(19) 0.0037(2)
S13 0.0128(3) 0.0187(3) 0.0205(3) -0.0048(2) -0.0058(2) 0.0004(2)
S14 0.0136(3) 0.0116(3) 0.0210(3) -0.0044(2) -0.0036(2) 0.00048(19)
S15 0.0127(3) 0.0207(3) 0.0285(3) -0.0130(2) 0.0016(2) -0.0039(2)
S16 0.0173(3) 0.0264(3) 0.0239(3) -0.0178(2) 0.0020(2) -0.0048(2)
N11 0.0121(9) 0.0116(9) 0.0155(8) -0.0066(7) -0.0015(7) 0.0010(7)
N12 0.0119(9) 0.0128(9) 0.0166(9) -0.0061(7) -0.0005(7) 0.0013(7)
N13 0.0117(9) 0.0126(9) 0.0136(8) -0.0062(7) -0.0020(7) 0.0004(7)
N14 0.0128(9) 0.0156(9) 0.0181(9) -0.0083(7) -0.0045(7) 0.0004(7)
N15 0.0095(9) 0.0146(9) 0.0136(8) -0.0052(7) -0.0009(7) -0.0006(7)
N16 0.0105(9) 0.0174(9) 0.0123(8) -0.0049(7) -0.0004(7) -0.0007(7)
B2 0.0129(12) 0.0138(12) 0.0151(11) -0.0063(9) -0.0027(9) 0.0009(9)
C11 0.0135(10) 0.0132(10) 0.0150(10) -0.0049(8) -0.0028(8) -0.0022(8)
C12 0.0141(11) 0.0114(10) 0.0163(10) -0.0051(8) 0.0003(8) -0.0014(8)
C13 0.0186(12) 0.0225(13) 0.0199(12) -0.0053(10) -0.0012(9) 0.0055(10)
C14 0.0148(11) 0.0151(11) 0.0129(9) -0.0065(8) 0.0008(8) 0.0011(8)
C15 0.0149(11) 0.0141(11) 0.0159(10) -0.0076(8) -0.0014(8) 0.0026(8)
C16 0.0174(12) 0.0170(12) 0.0291(13) -0.0090(10) -0.0085(10) -0.0003(9)
C17 0.0162(11) 0.0162(11) 0.0151(10) -0.0064(8) -0.0024(8) 0.0007(8)
C18 0.0153(11) 0.0175(11) 0.0150(10) -0.0065(9) -0.0004(8) -0.0022(8)
C19 0.0183(12) 0.0292(14) 0.0200(11) -0.0139(10) 0.0018(9) -0.0024(10)
O2S 0.0147(9) 0.0425(11) 0.0228(8) -0.0194(8) -0.0043(7) 0.0052(8)
C2S 0.0201(13) 0.0273(14) 0.0240(12) -0.0143(11) 0.0010(10) -0.0023(10)
O3SA 0.028(3) 0.048(6) 0.020(3) -0.026(3) -0.012(2) 0.007(3)
C3SA 0.038(3) 0.042(3) 0.027(3) -0.012(2) -0.003(2) 0.011(3)
O3SB 0.040(3) 0.052(7) 0.025(4) -0.026(3) -0.013(3) 0.003(4)
C3SB 0.033(3) 0.037(3) 0.025(2) -0.011(2) -0.009(2) 0.014(2)

loop_
_atom_type_symbol
_atom_type_description
_atom_type_scat_dispersion_real
_atom_type_scat_dispersion_imag
_atom_type_scat_source
C C 0.0181 0.0091 'International Tables Vol C Tables 4.2.6.8 and 6.1.1.4'
H H 0.0000 0.0000 'International Tables Vol C Tables 4.2.6.8 and 6.1.1.4'
B B 0.0090 0.0039 'International Tables Vol C Tables 4.2.6.8 and 6.1.1.4'
N N 0.0311 0.0180 'International Tables Vol C Tables 4.2.6.8 and 6.1.1.4'
O O 0.0492 0.0322 'International Tables Vol C Tables 4.2.6.8 and 6.1.1.4'
S S 0.3331 0.5567 'International Tables Vol C Tables 4.2.6.8 and 6.1.1.4'
K K 0.3868 1.0657 'International Tables Vol C Tables 4.2.6.8 and 6.1.1.4'

loop_
_geom_angle_atom_site_label_1
_geom_angle_atom_site_label_2
_geom_angle_atom_site_label_3
_geom_angle
_geom_angle_site_symmetry_1
_geom_angle_site_symmetry_3
_geom_angle_publ_flag
O1S K1 N4 79.08(5) . . ?
O1S K1 N2 126.29(5) . . ?
N4 K1 N2 67.09(5) . . ?
O1S K1 N6 72.72(5) . . ?
N4 K1 N6 67.38(5) . . ?
N2 K1 N6 56.44(4) . . ?
O1S K1 S1 90.42(4) . 1_455 ?
N4 K1 S1 161.07(4) . 1_455 ?
N2 K1 S1 108.46(4) . 1_455 ?
N6 K1 S1 94.57(3) . 1_455 ?
O1S K1 S3 88.52(4) . 1_455 ?
N4 K1 S3 101.93(4) . 1_455 ?
N2 K1 S3 137.23(4) . 1_455 ?
N6 K1 S3 159.63(4) . 1_455 ?
S1 K1 S3 93.409(17) 1_455 1_455 ?
O1S K1 S11 146.97(5) . . ?
N4 K1 S11 88.71(4) . . ?
N2 K1 S11 74.30(3) . . ?
N6 K1 S11 130.23(4) . . ?
S1 K1 S11 108.152(17) 1_455 . ?
S3 K1 S11 63.946(15) 1_455 . ?
O1S K1 H1S 13.1(6) . . ?
N4 K1 H1S 90.8(6) . . ?
N2 K1 H1S 138.0(6) . . ?
N6 K1 H1S 82.4(6) . . ?
S1 K1 H1S 80.8(6) 1_455 . ?
S3 K1 H1S 80.4(6) 1_455 . ?
S11 K1 H1S 143.4(6) . . ?
C1 S1 K1 110.39(7) . 1_655 ?
C2 S2 C1 89.92(10) . . ?
C4 S3 K1 128.13(7) . 1_655 ?
C5 S4 C4 89.45(10) . . ?
C8 S6 C7 89.62(10) . . ?
C1 N1 N2 116.23(16) . . ?
C1 N1 B1 125.27(17) . . ?
N2 N1 B1 117.10(16) . . ?
C2 N2 N1 111.41(17) . . ?
C2 N2 K1 109.65(13) . . ?
N1 N2 K1 127.03(11) . . ?
C4 N3 N4 116.02(17) . . ?
C4 N3 B1 123.89(17) . . ?
N4 N3 B1 120.06(15) . . ?
C5 N4 N3 111.02(16) . . ?
C5 N4 K1 112.38(13) . . ?
N3 N4 K1 119.38(11) . . ?
C7 N5 N6 115.80(16) . . ?
C7 N5 B1 125.53(16) . . ?
N6 N5 B1 118.36(15) . . ?
C8 N6 N5 111.75(16) . . ?
C8 N6 K1 112.25(13) . . ?
N5 N6 K1 111.61(11) . . ?
N3 B1 N1 109.75(16) . . ?
N3 B1 N5 109.96(16) . . ?
N1 B1 N5 106.11(16) . . ?
N3 B1 H1B 109.9(12) . . ?
N1 B1 H1B 111.3(12) . . ?
N5 B1 H1B 109.8(12) . . ?
N1 C1 S1 129.86(16) . . ?
N1 C1 S2 108.46(15) . . ?
S1 C1 S2 121.67(12) . . ?
N2 C2 C3 123.2(2) . . ?
N2 C2 S2 113.98(16) . . ?
C3 C2 S2 122.76(16) . . ?
C2 C3 H3A 111.2(19) . . ?
C2 C3 H3B 110(2) . . ?
H3A C3 H3B 99(3) . . ?
C2 C3 H3C 114(2) . . ?
H3A C3 H3C 113(3) . . ?
H3B C3 H3C 109(3) . . ?
N3 C4 S3 128.25(16) . . ?
N3 C4 S4 108.87(15) . . ?
S3 C4 S4 122.86(12) . . ?
N4 C5 C6 123.05(19) . . ?
N4 C5 S4 114.54(16) . . ?
C6 C5 S4 122.40(16) . . ?
C5 C6 H6A 111.9(16) . . ?
C5 C6 H6B 111.8(17) . . ?
H6A C6 H6B 106(2) . . ?
C5 C6 H6C 112(2) . . ?
H6A C6 H6C 106(2) . . ?
H6B C6 H6C 109(2) . . ?
N5 C7 S5 129.21(15) . . ?
N5 C7 S6 108.92(14) . . ?
S5 C7 S6 121.87(12) . . ?
N6 C8 C9 122.56(19) . . ?
N6 C8 S6 113.88(15) . . ?
C9 C8 S6 123.56(16) . . ?
C8 C9 H9A 109.3(16) . . ?
C8 C9 H9B 111.2(15) . . ?
H9A C9 H9B 109(2) . . ?
C8 C9 H9C 109.1(17) . . ?
H9A C9 H9C 107(2) . . ?
H9B C9 H9C 112(2) . . ?
C1S O1S K1 131.27(15) . . ?
C1S O1S H1S 109(2) . . ?
K1 O1S H1S 116(2) . . ?
O1S C1S H1SA 107.6(16) . . ?
O1S C1S H1SB 113.8(16) . . ?
H1SA C1S H1SB 107(2) . . ?
O1S C1S H1SC 114.3(19) . . ?
H1SA C1S H1SC 109(2) . . ?
H1SB C1S H1SC 105(2) . . ?
O2S K2 O3SB 130.7(2) . . ?
O2S K2 O3SA 138.6(2) . . ?
O3SB K2 O3SA 7.9(4) . . ?
O2S K2 N14 76.07(5) . 1_655 ?
O3SB K2 N14 83.5(3) . 1_655 ?
O3SA K2 N14 87.5(3) . 1_655 ?
O2S K2 N16 130.15(5) . 1_655 ?
O3SB K2 N16 79.8(3) . 1_655 ?
O3SA K2 N16 74.8(3) . 1_655 ?
N14 K2 N16 69.14(5) 1_655 1_655 ?
O2S K2 N12 75.25(5) . 1_655 ?
O3SB K2 N12 133.9(4) . 1_655 ?
O3SA K2 N12 131.3(3) . 1_655 ?
N14 K2 N12 65.25(5) 1_655 1_655 ?
N16 K2 N12 58.33(5) 1_655 1_655 ?
O2S K2 S15 93.78(4) . . ?
O3SB K2 S15 116.9(3) . . ?
O3SA K2 S15 111.9(3) . . ?
N14 K2 S15 158.30(4) 1_655 . ?
N16 K2 S15 105.63(4) 1_655 . ?
N12 K2 S15 93.81(3) 1_655 . ?
O2S K2 S13 81.51(4) . . ?
O3SB K2 S13 61.8(3) . . ?
O3SA K2 S13 66.8(3) . . ?
N14 K2 S13 106.14(4) 1_655 . ?
N16 K2 S13 141.55(4) 1_655 . ?
N12 K2 S13 156.53(4) 1_655 . ?
S15 K2 S13 90.920(17) . . ?
O2S K2 C15 76.98(5) . 1_655 ?
O3SB K2 C15 69.5(3) . 1_655 ?
O3SA K2 C15 75.2(3) . 1_655 ?
N14 K2 C15 20.17(5) 1_655 1_655 ?
N16 K2 C15 81.72(5) 1_655 1_655 ?
N12 K2 C15 85.16(5) 1_655 1_655 ?
S15 K2 C15 170.68(4) . 1_655 ?
S13 K2 C15 86.49(4) . 1_655 ?
O2S K2 H2S 12.5(5) . . ?
O3SB K2 H2S 131.6(6) . . ?
O3SA K2 H2S 138.9(6) . . ?
N14 K2 H2S 88.3(5) 1_655 . ?
N16 K2 H2S 140.0(5) 1_655 . ?
N12 K2 H2S 82.5(5) 1_655 . ?
S15 K2 H2S 83.1(5) . . ?
S13 K2 H2S 75.2(5) . . ?
C15 K2 H2S 87.6(5) 1_655 . ?
C11 S11 K1 105.45(7) . . ?
C12 S12 C11 89.44(10) . . ?
C14 S13 K2 129.73(7) . . ?
C15 S14 C14 89.42(10) . . ?
C17 S15 K2 111.61(7) . . ?
C18 S16 C17 89.68(10) . . ?
C11 N11 N12 115.50(16) . . ?
C11 N11 B2 126.12(17) . . ?
N12 N11 B2 118.36(15) . . ?
C12 N12 N11 112.01(16) . . ?
C12 N12 K2 112.41(13) . 1_455 ?
N11 N12 K2 114.51(11) . 1_455 ?
C14 N13 N14 115.94(16) . . ?
C14 N13 B2 124.93(17) . . ?
N14 N13 B2 119.12(16) . . ?
C15 N14 N13 111.60(16) . . ?
C15 N14 K2 108.89(13) . 1_455 ?
N13 N14 K2 116.92(11) . 1_455 ?
C17 N15 N16 115.64(16) . . ?
C17 N15 B2 125.99(17) . . ?
N16 N15 B2 118.24(16) . . ?
C18 N16 N15 111.60(16) . . ?
C18 N16 K2 115.60(13) . 1_455 ?
N15 N16 K2 126.99(11) . 1_455 ?
N15 B2 N11 108.48(16) . . ?
N15 B2 N13 109.21(16) . . ?
N11 B2 N13 108.17(16) . . ?
N15 B2 H2B 108.3(11) . . ?
N11 B2 H2B 110.5(11) . . ?
N13 B2 H2B 112.1(11) . . ?
N11 C11 S11 128.76(16) . . ?
N11 C11 S12 109.02(14) . . ?
S11 C11 S12 122.21(12) . . ?
N12 C12 C13 122.02(19) . . ?
N12 C12 S12 113.92(15) . . ?
C13 C12 S12 124.06(16) . . ?
C12 C13 H13A 109.5(18) . . ?
C12 C13 H13B 108.7(17) . . ?
H13A C13 H13B 110(2) . . ?
C12 C13 H13C 111.6(17) . . ?
H13A C13 H13C 107(2) . . ?
H13B C13 H13C 110(2) . . ?
N13 C14 S13 128.38(16) . . ?
N13 C14 S14 109.10(15) . . ?
S13 C14 S14 122.51(12) . . ?
N14 C15 C16 122.71(19) . . ?
N14 C15 S14 113.89(15) . . ?
C16 C15 S14 123.39(16) . . ?
N14 C15 K2 50.94(10) . 1_455 ?
C16 C15 K2 84.73(13) . 1_455 ?
S14 C15 K2 135.33(9) . 1_455 ?
C15 C16 H16A 109.7(19) . . ?
C15 C16 H16B 111(2) . . ?
H16A C16 H16B 107(3) . . ?
C15 C16 H16C 112(2) . . ?
H16A C16 H16C 106(3) . . ?
H16B C16 H16C 112(3) . . ?
N15 C17 S15 130.07(16) . . ?
N15 C17 S16 109.20(15) . . ?
S15 C17 S16 120.72(12) . . ?
N16 C18 C19 123.57(19) . . ?
N16 C18 S16 113.86(15) . . ?
C19 C18 S16 122.54(16) . . ?
C18 C19 H19A 109.6(14) . . ?
C18 C19 H19B 112.5(17) . . ?
H19A C19 H19B 109(2) . . ?
C18 C19 H19C 109.7(17) . . ?
H19A C19 H19C 111(2) . . ?
H19B C19 H19C 105(2) . . ?
C2S O2S K2 136.37(15) . . ?
C2S O2S H2S 110(2) . . ?
K2 O2S H2S 113(2) . . ?
O2S C2S H2SA 113.6(15) . . ?
O2S C2S H2SB 113.5(14) . . ?
H2SA C2S H2SB 110(2) . . ?
O2S C2S H2SC 108.0(15) . . ?
H2SA C2S H2SC 102(2) . . ?
H2SB C2S H2SC 109(2) . . ?
C3SA O3SA K2 115.5(10) . . ?
C3SA O3SA H3SA 122.2 . . ?
K2 O3SA H3SA 122.2 . . ?
C3SB O3SB K2 138.0(7) . . ?
C3SB O3SB H3SB 111.0 . . ?
K2 O3SB H3SB 111.0 . . ?
O3SB C3SB H3S4 109.5 . . ?
O3SB C3SB H3S5 109.5 . . ?
H3S4 C3SB H3S5 109.5 . . ?
O3SB C3SB H3S6 109.5 . . ?
H3S4 C3SB H3S6 109.5 . . ?
H3S5 C3SB H3S6 109.5 . . ?

loop_
_geom_bond_atom_site_label_1
_geom_bond_atom_site_label_2
_geom_bond_distance
_geom_bond_site_symmetry_2
_geom_bond_publ_flag
K1 O1S 2.6647(18) . ?
K1 N4 2.9105(17) . ?
K1 N2 2.9810(17) . ?
K1 N6 3.0811(18) . ?
K1 S1 3.2868(7) 1_455 ?
K1 S3 3.3084(7) 1_455 ?
K1 S11 3.6726(7) . ?
K1 H1S 3.08(3) . ?
S1 C1 1.678(2) . ?
S1 K1 3.2868(7) 1_655 ?
S2 C2 1.729(2) . ?
S2 C1 1.741(2) . ?
S3 C4 1.672(2) . ?
S3 K1 3.3084(7) 1_655 ?
S4 C5 1.730(2) . ?
S4 C4 1.744(2) . ?
S5 C7 1.677(2) . ?
S6 C8 1.731(2) . ?
S6 C7 1.741(2) . ?
N1 C1 1.342(3) . ?
N1 N2 1.389(2) . ?
N1 B1 1.554(3) . ?
N2 C2 1.286(3) . ?
N3 C4 1.347(3) . ?
N3 N4 1.389(2) . ?
N3 B1 1.550(3) . ?
N4 C5 1.293(3) . ?
N5 C7 1.341(3) . ?
N5 N6 1.386(2) . ?
N5 B1 1.565(3) . ?
N6 C8 1.288(3) . ?
B1 H1B 1.06(2) . ?
C2 C3 1.494(3) . ?
C3 H3A 0.95(3) . ?
C3 H3B 0.92(4) . ?
C3 H3C 0.92(4) . ?
C5 C6 1.490(3) . ?
C6 H6A 0.97(3) . ?
C6 H6B 0.94(3) . ?
C6 H6C 0.91(3) . ?
C8 C9 1.492(3) . ?
C9 H9A 0.97(3) . ?
C9 H9B 0.95(3) . ?
C9 H9C 0.92(3) . ?
O1S C1S 1.414(3) . ?
O1S H1S 0.77(3) . ?
C1S H1SA 0.95(3) . ?
C1S H1SB 0.98(3) . ?
C1S H1SC 0.96(3) . ?
K2 O2S 2.6778(16) . ?
K2 O3SB 2.84(2) . ?
K2 O3SA 2.846(19) . ?
K2 N14 2.9031(18) 1_655 ?
K2 N16 2.9368(17) 1_655 ?
K2 N12 3.0361(17) 1_655 ?
K2 S15 3.2294(7) . ?
K2 S13 3.2505(7) . ?
K2 C15 3.538(2) 1_655 ?
K2 H2S 3.03(3) . ?
S11 C11 1.681(2) . ?
S12 C12 1.736(2) . ?
S12 C11 1.743(2) . ?
S13 C14 1.681(2) . ?
S14 C15 1.736(2) . ?
S14 C14 1.742(2) . ?
S15 C17 1.681(2) . ?
S16 C18 1.735(2) . ?
S16 C17 1.737(2) . ?
N11 C11 1.349(3) . ?
N11 N12 1.384(2) . ?
N11 B2 1.558(3) . ?
N12 C12 1.286(3) . ?
N12 K2 3.0361(17) 1_455 ?
N13 C14 1.339(3) . ?
N13 N14 1.386(2) . ?
N13 B2 1.559(3) . ?
N14 C15 1.289(3) . ?
N14 K2 2.9031(18) 1_455 ?
N15 C17 1.342(3) . ?
N15 N16 1.393(2) . ?
N15 B2 1.555(3) . ?
N16 C18 1.289(3) . ?
N16 K2 2.9367(17) 1_455 ?
B2 H2B 1.11(2) . ?
C12 C13 1.488(3) . ?
C13 H13A 0.95(3) . ?
C13 H13B 0.94(3) . ?
C13 H13C 0.92(3) . ?
C15 C16 1.489(3) . ?
C15 K2 3.538(2) 1_455 ?
C16 H16A 0.95(3) . ?
C16 H16B 0.90(3) . ?
C16 H16C 0.89(3) . ?
C18 C19 1.493(3) . ?
C19 H19A 0.99(3) . ?
C19 H19B 0.91(3) . ?
C19 H19C 0.95(3) . ?
O2S C2S 1.421(3) . ?
O2S H2S 0.71(3) . ?
C2S H2SA 0.93(3) . ?
C2S H2SB 0.98(3) . ?
C2S H2SC 0.95(3) . ?
O3SA C3SA 1.382(19) . ?
O3SA H3SA 0.9500 . ?
C3SA H3S1 0.9800 . ?
C3SA H3S2 0.9800 . ?
C3SA H3S3 0.9800 . ?
O3SB C3SB 1.464(19) . ?
O3SB H3SB 0.9500 . ?
C3SB H3S4 0.9800 . ?
C3SB H3S5 0.9800 . ?
C3SB H3S6 0.9800 . ?

loop_
_geom_torsion_atom_site_label_1
_geom_torsion_atom_site_label_2
_geom_torsion_atom_site_label_3
_geom_torsion_atom_site_label_4
_geom_torsion
_geom_torsion_site_symmetry_1
_geom_torsion_site_symmetry_2
_geom_torsion_site_symmetry_3
_geom_torsion_site_symmetry_4
_geom_torsion_publ_flag
C1 N1 N2 C2 0.9(2) . . . . ?
B1 N1 N2 C2 -166.30(17) . . . . ?
C1 N1 N2 K1 139.36(14) . . . . ?
B1 N1 N2 K1 -27.9(2) . . . . ?
O1S K1 N2 C2 129.34(13) . . . . ?
N4 K1 N2 C2 -175.10(15) . . . . ?
N6 K1 N2 C2 107.66(14) . . . . ?
S1 K1 N2 C2 24.58(14) 1_455 . . . ?
S3 K1 N2 C2 -92.36(14) 1_455 . . . ?
S11 K1 N2 C2 -79.74(13) . . . . ?
O1S K1 N2 N1 -9.68(17) . . . . ?
N4 K1 N2 N1 45.89(14) . . . . ?
N6 K1 N2 N1 -31.36(13) . . . . ?
S1 K1 N2 N1 -114.43(14) 1_455 . . . ?
S3 K1 N2 N1 128.62(13) 1_455 . . . ?
S11 K1 N2 N1 141.25(15) . . . . ?
C4 N3 N4 C5 -3.0(2) . . . . ?
B1 N3 N4 C5 175.30(17) . . . . ?
C4 N3 N4 K1 130.13(14) . . . . ?
B1 N3 N4 K1 -51.5(2) . . . . ?
O1S K1 N4 C5 -95.92(14) . . . . ?
N2 K1 N4 C5 126.69(15) . . . . ?
N6 K1 N4 C5 -171.61(15) . . . . ?
S1 K1 N4 C5 -153.25(12) 1_455 . . . ?
S3 K1 N4 C5 -9.80(14) 1_455 . . . ?
S11 K1 N4 C5 53.21(13) . . . . ?
O1S K1 N4 N3 131.48(13) . . . . ?
N2 K1 N4 N3 -5.91(12) . . . . ?
N6 K1 N4 N3 55.79(12) . . . . ?
S1 K1 N4 N3 74.15(18) 1_455 . . . ?
S3 K1 N4 N3 -142.40(12) 1_455 . . . ?
S11 K1 N4 N3 -79.39(12) . . . . ?
C7 N5 N6 C8 -1.4(2) . . . . ?
B1 N5 N6 C8 172.52(17) . . . . ?
C7 N5 N6 K1 125.18(14) . . . . ?
B1 N5 N6 K1 -60.86(18) . . . . ?
O1S K1 N6 C8 38.46(14) . . . . ?
N4 K1 N6 C8 123.56(15) . . . . ?
N2 K1 N6 C8 -159.71(15) . . . . ?
S1 K1 N6 C8 -50.55(14) 1_455 . . . ?
S3 K1 N6 C8 62.20(19) 1_455 . . . ?
S11 K1 N6 C8 -169.05(12) . . . . ?
O1S K1 N6 N5 -87.88(12) . . . . ?
N4 K1 N6 N5 -2.78(11) . . . . ?
N2 K1 N6 N5 73.95(12) . . . . ?
S1 K1 N6 N5 -176.90(11) 1_455 . . . ?
S3 K1 N6 N5 -64.14(17) 1_455 . . . ?
S11 K1 N6 N5 64.61(13) . . . . ?
C4 N3 B1 N1 -88.1(2) . . . . ?
N4 N3 B1 N1 93.6(2) . . . . ?
C4 N3 B1 N5 155.49(17) . . . . ?
N4 N3 B1 N5 -22.7(2) . . . . ?
C1 N1 B1 N3 152.51(18) . . . . ?
N2 N1 B1 N3 -41.5(2) . . . . ?
C1 N1 B1 N5 -88.7(2) . . . . ?
N2 N1 B1 N5 77.2(2) . . . . ?
C7 N5 B1 N3 -91.9(2) . . . . ?
N6 N5 B1 N3 94.8(2) . . . . ?
C7 N5 B1 N1 149.45(18) . . . . ?
N6 N5 B1 N1 -23.9(2) . . . . ?
N2 N1 C1 S1 -178.70(15) . . . . ?
B1 N1 C1 S1 -12.7(3) . . . . ?
N2 N1 C1 S2 -0.3(2) . . . . ?
B1 N1 C1 S2 165.73(15) . . . . ?
K1 S1 C1 N1 -46.6(2) 1_655 . . . ?
K1 S1 C1 S2 135.15(10) 1_655 . . . ?
C2 S2 C1 N1 -0.24(15) . . . . ?
C2 S2 C1 S1 178.31(14) . . . . ?
N1 N2 C2 C3 176.83(18) . . . . ?
K1 N2 C2 C3 31.1(2) . . . . ?
N1 N2 C2 S2 -1.1(2) . . . . ?
K1 N2 C2 S2 -146.86(10) . . . . ?
C1 S2 C2 N2 0.79(16) . . . . ?
C1 S2 C2 C3 -177.14(19) . . . . ?
N4 N3 C4 S3 -175.22(14) . . . . ?
B1 N3 C4 S3 6.5(3) . . . . ?
N4 N3 C4 S4 3.4(2) . . . . ?
B1 N3 C4 S4 -174.84(14) . . . . ?
K1 S3 C4 N3 -23.3(2) 1_655 . . . ?
K1 S3 C4 S4 158.25(8) 1_655 . . . ?
C5 S4 C4 N3 -2.25(15) . . . . ?
C5 S4 C4 S3 176.51(14) . . . . ?
N3 N4 C5 C6 -179.70(18) . . . . ?
K1 N4 C5 C6 43.7(2) . . . . ?
N3 N4 C5 S4 1.1(2) . . . . ?
K1 N4 C5 S4 -135.48(10) . . . . ?
C4 S4 C5 N4 0.65(16) . . . . ?
C4 S4 C5 C6 -178.53(19) . . . . ?
N6 N5 C7 S5 -177.91(15) . . . . ?
B1 N5 C7 S5 8.6(3) . . . . ?
N6 N5 C7 S6 2.0(2) . . . . ?
B1 N5 C7 S6 -171.49(15) . . . . ?
C8 S6 C7 N5 -1.52(15) . . . . ?
C8 S6 C7 S5 178.38(14) . . . . ?
N5 N6 C8 C9 179.31(19) . . . . ?
K1 N6 C8 C9 53.0(2) . . . . ?
N5 N6 C8 S6 0.2(2) . . . . ?
K1 N6 C8 S6 -126.12(11) . . . . ?
C7 S6 C8 N6 0.80(17) . . . . ?
C7 S6 C8 C9 -178.35(19) . . . . ?
N4 K1 O1S C1S -0.4(2) . . . . ?
N2 K1 O1S C1S 50.3(2) . . . . ?
N6 K1 O1S C1S 69.1(2) . . . . ?
S1 K1 O1S C1S 163.8(2) 1_455 . . . ?
S3 K1 O1S C1S -102.9(2) 1_455 . . . ?
S11 K1 O1S C1S -70.6(2) . . . . ?
O1S K1 S11 C11 -111.77(10) . . . . ?
N4 K1 S11 C11 -179.30(8) . . . . ?
N2 K1 S11 C11 114.16(8) . . . . ?
N6 K1 S11 C11 122.24(8) . . . . ?
S1 K1 S11 C11 9.45(8) 1_455 . . . ?
S3 K1 S11 C11 -75.35(7) 1_455 . . . ?
O2S K2 S13 C14 -44.03(10) . . . . ?
O3SB K2 S13 C14 170.0(3) . . . . ?
O3SA K2 S13 C14 163.2(3) . . . . ?
N14 K2 S13 C14 -116.78(10) 1_655 . . . ?
N16 K2 S13 C14 166.62(10) 1_655 . . . ?
N12 K2 S13 C14 -52.10(13) 1_655 . . . ?
S15 K2 S13 C14 49.65(9) . . . . ?
C15 K2 S13 C14 -121.38(10) 1_655 . . . ?
O2S K2 S15 C17 89.55(9) . . . . ?
O3SB K2 S15 C17 -50.5(3) . . . . ?
O3SA K2 S15 C17 -57.3(3) . . . . ?
N14 K2 S15 C17 150.42(12) 1_655 . . . ?
N16 K2 S15 C17 -136.86(8) 1_655 . . . ?
N12 K2 S15 C17 165.00(8) 1_655 . . . ?
S13 K2 S15 C17 8.00(8) . . . . ?
C15 K2 S15 C17 81.7(2) 1_655 . . . ?
C11 N11 N12 C12 -3.3(2) . . . . ?
B2 N11 N12 C12 174.89(17) . . . . ?
C11 N11 N12 K2 126.23(14) . . . 1_455 ?
B2 N11 N12 K2 -55.59(18) . . . 1_455 ?
C14 N13 N14 C15 -2.2(2) . . . . ?
B2 N13 N14 C15 176.72(17) . . . . ?
C14 N13 N14 K2 124.11(14) . . . 1_455 ?
B2 N13 N14 K2 -57.00(19) . . . 1_455 ?
C17 N15 N16 C18 0.5(2) . . . . ?
B2 N15 N16 C18 -175.62(17) . . . . ?
C17 N15 N16 K2 152.18(14) . . . 1_455 ?
B2 N15 N16 K2 -24.0(2) . . . 1_455 ?
C17 N15 B2 N11 -100.8(2) . . . . ?
N16 N15 B2 N11 75.0(2) . . . . ?
C17 N15 B2 N13 141.56(19) . . . . ?
N16 N15 B2 N13 -42.7(2) . . . . ?
C11 N11 B2 N15 151.08(18) . . . . ?
N12 N11 B2 N15 -26.9(2) . . . . ?
C11 N11 B2 N13 -90.6(2) . . . . ?
N12 N11 B2 N13 91.46(19) . . . . ?
C14 N13 B2 N15 -84.5(2) . . . . ?
N14 N13 B2 N15 96.69(19) . . . . ?
C14 N13 B2 N11 157.59(17) . . . . ?
N14 N13 B2 N11 -21.2(2) . . . . ?
N12 N11 C11 S11 -174.89(15) . . . . ?
B2 N11 C11 S11 7.1(3) . . . . ?
N12 N11 C11 S12 3.7(2) . . . . ?
B2 N11 C11 S12 -174.28(15) . . . . ?
K1 S11 C11 N11 -174.18(17) . . . . ?
K1 S11 C11 S12 7.35(14) . . . . ?
C12 S12 C11 N11 -2.47(15) . . . . ?
C12 S12 C11 S11 176.26(14) . . . . ?
N11 N12 C12 C13 -179.50(19) . . . . ?
K2 N12 C12 C13 49.9(2) 1_455 . . . ?
N11 N12 C12 S12 1.2(2) . . . . ?
K2 N12 C12 S12 -129.42(11) 1_455 . . . ?
C11 S12 C12 N12 0.75(17) . . . . ?
C11 S12 C12 C13 -178.6(2) . . . . ?
N14 N13 C14 S13 -176.13(14) . . . . ?
B2 N13 C14 S13 5.1(3) . . . . ?
N14 N13 C14 S14 2.6(2) . . . . ?
B2 N13 C14 S14 -176.18(15) . . . . ?
K2 S13 C14 N13 -25.2(2) . . . . ?
K2 S13 C14 S14 156.19(8) . . . . ?
C15 S14 C14 N13 -1.84(15) . . . . ?
C15 S14 C14 S13 177.01(13) . . . . ?
N13 N14 C15 C16 179.12(19) . . . . ?
K2 N14 C15 C16 48.6(2) 1_455 . . . ?
N13 N14 C15 S14 0.6(2) . . . . ?
K2 N14 C15 S14 -129.96(11) 1_455 . . . ?
N13 N14 C15 K2 130.56(18) . . . 1_455 ?
C14 S14 C15 N14 0.72(16) . . . . ?
C14 S14 C15 C16 -177.79(19) . . . . ?
C14 S14 C15 K2 -57.12(13) . . . 1_455 ?
N16 N15 C17 S15 -178.76(15) . . . . ?
B2 N15 C17 S15 -3.0(3) . . . . ?
N16 N15 C17 S16 0.2(2) . . . . ?
B2 N15 C17 S16 176.02(15) . . . . ?
K2 S15 C17 N15 -54.3(2) . . . . ?
K2 S15 C17 S16 126.85(11) . . . . ?
C18 S16 C17 N15 -0.64(16) . . . . ?
C18 S16 C17 S15 178.45(14) . . . . ?
N15 N16 C18 C19 177.27(19) . . . . ?
K2 N16 C18 C19 22.1(3) 1_455 . . . ?
N15 N16 C18 S16 -1.0(2) . . . . ?
K2 N16 C18 S16 -156.16(9) 1_455 . . . ?
C17 S16 C18 N16 0.98(17) . . . . ?
C17 S16 C18 C19 -177.33(19) . . . . ?
O3SB K2 O2S C2S -87.8(5) . . . . ?
O3SA K2 O2S C2S -88.9(6) . . . . ?
N14 K2 O2S C2S -19.4(2) 1_655 . . . ?
N16 K2 O2S C2S 27.1(2) 1_655 . . . ?
N12 K2 O2S C2S 48.2(2) 1_655 . . . ?
S15 K2 O2S C2S 141.2(2) . . . . ?
S13 K2 O2S C2S -128.4(2) . . . . ?
C15 K2 O2S C2S -40.1(2) 1_655 . . . ?
O2S K2 O3SA C3SA 85.2(8) . . . . ?
O3SB K2 O3SA C3SA 79(5) . . . . ?
N14 K2 O3SA C3SA 19.6(6) 1_655 . . . ?
N16 K2 O3SA C3SA -49.4(6) 1_655 . . . ?
N12 K2 O3SA C3SA -33.8(8) 1_655 . . . ?
S15 K2 O3SA C3SA -150.4(6) . . . . ?
S13 K2 O3SA C3SA 128.4(7) . . . . ?
C15 K2 O3SA C3SA 35.9(6) 1_655 . . . ?
O2S K2 O3SB C3SB 18.3(18) . . . . ?
O3SA K2 O3SB C3SB -167(7) . . . . ?
N14 K2 O3SB C3SB -47.0(14) 1_655 . . . ?
N16 K2 O3SB C3SB -116.9(15) 1_655 . . . ?
N12 K2 O3SB C3SB -93.0(14) 1_655 . . . ?
S15 K2 O3SB C3SB 140.7(13) . . . . ?
S13 K2 O3SB C3SB 65.3(14) . . . . ?
C15 K2 O3SB C3SB -32.0(14) 1_655 . . . ?
